data_8103028
loop_
_publ_author_name
'Katrin Meier'
'Cevriye Koz'
'Alexander Kerkau'
'Ulrich Schwarz'

_publ_section_title
;
 Crystal structure of samarium pentagermanide, SmGe5
;
_journal_issue 3
_journal_name_full 'Zeitschrift f\"ur Kristallographie - New Crystal Structures'
_journal_page_first 349
_journal_volume 224
_journal_year 2009
_chemical_formula_sum 'Ge5 Sm'
_chemical_formula_weight 1026.6
_space_group_IT_number 25
_symmetry_cell_setting orthorhombic
_symmetry_space_group_name_Hall 'P 2 -2'
_symmetry_space_group_name_H-M 'P m m 2'
_audit_creation_method 'WinCSD program'
_cell_angle_alpha 90.00
_cell_angle_beta 90.00
_cell_angle_gamma 90.00
_cell_formula_units_Z 2
_cell_length_a 3.9805(7)
_cell_length_b 6.1522(9)
_cell_length_c 9.839(2)
_cell_measurement_temperature 295
_cell_volume 240.95(7)
_computing_cell_refinement WinCSD
_computing_data_reduction WinCSD
_computing_structure_refinement WinCSD
_diffrn_measurement_details
;? 
_diffrn_reflns_number                    ?
_diffrn_reflns_av_R_equivalents          ?
_diffrn_reflns_av_sigmaI/netI            ?
_diffrn_reflns_limit_h_min               ?
_diffrn_reflns_limit_h_max                ?
_diffrn_reflns_limit_k_min               ?
_diffrn_reflns_limit_k_max                ?
_diffrn_reflns_limit_l_min               ?
_diffrn_reflns_limit_l_max                ?
_diffrn_reflns_theta_min                 ?
_diffrn_reflns_theta_max                  16.7



_computing_data_collection             ?
_computing_data_reduction               'WinCSD'
_computing_cell_refinement              'WinCSD'
_computing_structure_refinement        'WinCSD'
 
 
_reflns_number_total                    ?
_reflns_number_gt                       ?
_reflns_threshold_expression            ?
_refine_ls_structure_factor_coef       Inet
_refine_ls_matrix_type                   fullcycle
_refine_ls_weighting_scheme             '1/[Y~i~+\s(Y~i~)]'
_refine_ls_weighting_details               ?
_atom_sites_solution_primary            ?
_atom_sites_solution_secondary          ?
_refine_ls_extinction_method            ?
_refine_ls_number_reflns                255
_refine_ls_number_parameters            14
_refine_ls_number_restraints            ?
_refine_ls_R_factor_gt                  0.0921
_refine_ls_wR_factor_ref                0.1100
_refine_ls_goodness_of_fit_ref          ?
_refine_ls_restrained_S_all             ?

_refine_ls_shift/su_max                ?
_refine_diff_density_max              ?
_refine_diff_density_min               ?

_pd_meas_number_of_points                15233
_pd_meas_2theta_range_min                2.50000
_pd_meas_2theta_range_max             32.97000
_pd_meas_2theta_range_inc              0.002000

 
loop_
_atom_type_symbol
_atom_type_description
_atom_type_number_in_cell
_atom_type_scat_dispersion_real
_atom_type_scat_dispersion_imag
_atom_type_scat_source
SM    Sm        2.00    -.939     .229 WinCSD
GE    Ge       10.00    1.647     .737 WinCSD


loop_                                                                           
        _atom_site_label                                                        
        _atom_site_type_symbol
        _atom_site_symmetry_multiplicity                                        
        _atom_site_Wyckoff_symbol 
        _atom_site_fract_x                                                      
        _atom_site_fract_y                                                      
        _atom_site_fract_z                                                      
        _atom_site_U_iso_or_equiv
        _atom_site_adp_type
        _atom_site_occupancy    
Sm1 Sm 2 a 0 0 0 0.0051(1) Uiso 1 
Ge1 Ge 8 l 0.5 0.29405(8) 0.83068(5) 0.0070(2) Uiso 1
Ge2 Ge 2 d 0 0.5 0 0.0107(3) Uiso 1

 
_audit_creation_date                    ?
_audit_creation_method                  'WinCSD program'
_comment                        'I m m m' (Ge2 fehlgeordnet)
 
 
_chemical_formula_sum                  'Sm1 Ge5'
_chemical_formula_weight              1026.6
 _pd_char_particle_morphology        'size < 0.063mm'
_pd_char_colour            black

 
_symmetry_cell_setting                  orthorhombic 
_symmetry_space_group_name_H-M         'I m m m'

loop_
_symmetry_equiv_pos_as_xyz
x,y,z  -x,y,z  x,-y,z  -x,-y,z

_cell_length_a                    3.9805(7)
_cell_length_b                    6.1522(9)
_cell_length_c                    9.839(2)
_cell_angle_alpha                 90.00
_cell_angle_beta                  90.00
_cell_angle_gamma                 90.00
_cell_volume                      240.9(1)
_cell_formula_units_Z             2
_cell_measurement_temperature     295
 

 
_exptl_crystal_description              ?
_exptl_crystal_colour                   ?
_exptl_crystal_size_max                 ?
_exptl_crystal_size_mid                 ?
_exptl_crystal_size_min                 ?
_exptl_crystal_density_diffrn           7.0617(2)
_exptl_crystal_density_method           ?
_exptl_crystal_F_000                    444
_exptl_absorpt_coefficient_mu           10.77
_exptl_absorpt_correction_type          ?
_exptl_absorpt_correction_T_max         ?
_exptl_absorpt_correction_T_min         ?
 
 
_diffrn_detector_area_resol_mean        ?
_diffrn_ambient_temperature            ? #295
_diffrn_source_power                    ?
_diffrn_source_voltage                  ?
_diffrn_source_current                  ?
_diffrn_radiation_wavelength            0.39987841
_diffrn_radiation_type                  'x-ray'
_diffrn_radiation_source                synchrotron ID31 ESRF
_diffrn_radiation_monochromator         Si 111 double-crystal monochromator
_diffrn_radiation_detector              nine crystal multi-analyser stage
_diffrn_measurement_device              ?
_diffrn_measurement_method              ?
_diffrn_reflns_reduction_process        ?
_diffrn_measurement_details              ?
;
_diffrn_radiation_detector 'nine crystal multi-analyser stage'
_diffrn_radiation_monochromator 'Si 111 double-crystal monochromator'
_diffrn_radiation_source 'synchrotron ID31 ESRF'
_diffrn_radiation_type x-ray
_diffrn_radiation_wavelength 0.39987841
_diffrn_reflns_theta_max 16.7
_exptl_absorpt_coefficient_mu 10.77
_exptl_crystal_density_diffrn 7.0616(2)
_exptl_crystal_F_000 444
_pd_char_colour black
_pd_char_particle_morphology 'size < 0.063mm'
_pd_meas_2theta_range_inc 0.002000
_pd_meas_2theta_range_max 32.97000
_pd_meas_2theta_range_min 2.50000
_pd_meas_number_of_points 15233
_refine_ls_matrix_type fullcycle
_refine_ls_number_parameters 16
_refine_ls_number_reflns 255
_refine_ls_R_factor_gt 0.0926
_refine_ls_structure_factor_coef Inet
_refine_ls_weighting_details 'w = 1/[Y~i~+\s(Y~i~)]'
_refine_ls_weighting_scheme calc
_refine_ls_wR_factor_ref 0.1103
_cod_data_source_file 710015.cff
_cod_data_source_block SmGe5
_cod_depositor_comments
;
The following automatic conversions were performed:

'_refine_ls_weighting_scheme' value '1/[Y~i~+\s(Y~i~)]' was changed
to 'calc'. New tag '_refine_ls_weighting_details' was created. The
value of the new tag was set to 'w = 1/[Y~i~+\s(Y~i~)]'.

Automatic conversion script
Id: cif_fix_values 3143 2015-03-26 13:38:13Z robertas 
;
_cod_original_cell_volume 240.9(1)
_cod_original_sg_symbol_H-M 'I m m m'
_cod_original_formula_sum 'Sm1 Ge5'
_cod_database_code 8103028
_comment 'I m m m (ohne Fehlordnung von Ge2)'

loop_
_symmetry_equiv_pos_as_xyz
x,y,z
-x,y,z
x,-y,z
-x,-y,z

loop_
_atom_site_label
_atom_site_type_symbol
_atom_site_symmetry_multiplicity
_atom_site_Wyckoff_symbol
_atom_site_fract_x
_atom_site_fract_y
_atom_site_fract_z
_atom_site_U_iso_or_equiv
_atom_site_adp_type
_atom_site_occupancy
Sm1 Sm 2 a 0 0 0 0.0055(1) Uiso 1
Ge1 Ge 8 l 0.5 0.29399(8) 0.83068(5) 0.0069(2) Uiso 1
Ge2 Ge 8 m 0.016(1) 0.5 0.0078(4) 0.0070(3) Uiso 0.25

loop_
_atom_type_symbol
_atom_type_description
_atom_type_number_in_cell
_atom_type_scat_dispersion_real
_atom_type_scat_dispersion_imag
_atom_type_scat_source
SM Sm 2.00 -.939 .229 WinCSD
GE Ge 10.00 1.647 .737 WinCSD
